data_2216641
loop_
_publ_author_name
'Da-Qi Wang'
'Qiang Wang'
'Jian-Min Dou'

_publ_section_title
\m-Chlorido-1:2\k^2^<i>Cl</i>:<i>Cl</i>-trichlorido-2\k^3^<i>Cl</i>-[tris(2-aminoethyl)amine-1\k^4^<i>N</i>,<i>N</i>',<i>N</i>'',<i>N</i>''']dimercury(II)
_journal_coeditor_code LH2568
_journal_issue 12
_journal_name_full 'Acta Crystallographica Section E'
_journal_page_first m3162
_journal_page_last m3163
_journal_paper_doi 10.1107/S1600536807059983
_journal_volume 63
_journal_year 2007
_chemical_formula_iupac '[Hg2 Cl4 (C6 H18 N4)]'
_chemical_formula_moiety 'C6 H18 Cl4 Hg2 N4'
_chemical_formula_sum 'C6 H18 Cl4 Hg2 N4'
_chemical_formula_weight 689.22
_chemical_name_systematic
;
\m-Chlorido-1:2\k^2^Cl-trichlorido-2\k^3^Cl-[tris(2-aminoethyl)amine-\
1\k^4^<i>N</i>,<i>N</i>',<i>N</i>'',<i>N</i>''']dimercury(II)
;
_space_group_IT_number 14
_symmetry_cell_setting monoclinic
_symmetry_space_group_name_Hall '-P 2ybc'
_symmetry_space_group_name_H-M 'P 1 21/c 1'
_atom_sites_solution_hydrogens geom
_atom_sites_solution_primary direct
_atom_sites_solution_secondary difmap
_audit_creation_method SHELXL-97
_cell_angle_alpha 90.00
_cell_angle_beta 99.3950(10)
_cell_angle_gamma 90.00
_cell_formula_units_Z 4
_cell_length_a 10.4378(6)
_cell_length_b 11.5537(8)
_cell_length_c 13.1306(10)
_cell_measurement_reflns_used 3679
_cell_measurement_temperature 298(2)
_cell_measurement_theta_max 27.485
_cell_measurement_theta_min 2.362
_cell_volume 1562.25(18)
_computing_cell_refinement 'SAINT (Siemens, 1996)'
_computing_data_collection 'SMART (Siemens, 1996)'
_computing_data_reduction 'SAINT (Siemens, 1996)'
_computing_molecular_graphics 'SHELXTL (Sheldrick, 1997b)'
_computing_publication_material 'SHELXTL (Sheldrick, 1997b)'
_computing_structure_refinement 'SHELXL97 (Sheldrick, 1997a)'
_computing_structure_solution 'SHELXS97 (Sheldrick, 1997a)'
_diffrn_ambient_temperature 298(2)
_diffrn_measured_fraction_theta_full 0.999
_diffrn_measured_fraction_theta_max 0.999
_diffrn_measurement_device_type 'Siemens SMART CCD area-detector'
_diffrn_measurement_method '\f and \w scans'
_diffrn_radiation_source 'fine-focus sealed tube'
_diffrn_radiation_type MoK\a
_diffrn_radiation_wavelength 0.71073
_diffrn_reflns_av_R_equivalents 0.0578
_diffrn_reflns_av_sigmaI/netI 0.0658
_diffrn_reflns_limit_h_max 12
_diffrn_reflns_limit_h_min -10
_diffrn_reflns_limit_k_max 13
_diffrn_reflns_limit_k_min -13
_diffrn_reflns_limit_l_max 11
_diffrn_reflns_limit_l_min -15
_diffrn_reflns_number 7516
_diffrn_reflns_theta_full 25.01
_diffrn_reflns_theta_max 25.01
_diffrn_reflns_theta_min 1.98
_diffrn_standards_number 0
_exptl_absorpt_coefficient_mu 20.297
_exptl_absorpt_correction_T_max 0.1634
_exptl_absorpt_correction_T_min 0.1507
_exptl_absorpt_correction_type multi-scan
_exptl_absorpt_process_details '(SADABS; Sheldrick, 1996)'
_exptl_crystal_colour yellow
_exptl_crystal_density_diffrn 2.930
_exptl_crystal_density_method 'not measured'
_exptl_crystal_description block
_exptl_crystal_F_000 1240
_exptl_crystal_size_max 0.15
_exptl_crystal_size_mid 0.14
_exptl_crystal_size_min 0.14
_refine_diff_density_max 1.687
_refine_diff_density_min -1.454
_refine_ls_extinction_method none
_refine_ls_goodness_of_fit_ref 1.068
_refine_ls_hydrogen_treatment constr
_refine_ls_matrix_type full
_refine_ls_number_parameters 139
_refine_ls_number_reflns 2757
_refine_ls_number_restraints 1
_refine_ls_restrained_S_all 1.068
_refine_ls_R_factor_all 0.0496
_refine_ls_R_factor_gt 0.0384
_refine_ls_shift/su_max 0.001
_refine_ls_shift/su_mean 0.000
_refine_ls_structure_factor_coef Fsqd
_refine_ls_weighting_details 'calc w=1/[\s^2^(Fo^2^)+(0.0433P)^2^+0.6626P] where P=(Fo^2^+2Fc^2^)/3'
_refine_ls_weighting_scheme calc
_refine_ls_wR_factor_gt 0.0960
_refine_ls_wR_factor_ref 0.1027
_reflns_number_gt 2245
_reflns_number_total 2757
_reflns_threshold_expression I>2\s(I)
_cod_data_source_file lh2568.cif
_cod_data_source_block I
_cod_depositor_comments
;
The following automatic conversions were performed:
'_symmetry_cell_setting' value 'Monoclinic' changed to 'monoclinic'
according to '/home/saulius/struct/CIF-dictionaries/cif_core.dic'
dictionary named 'cif_core.dic' version 2.4.1 from 2010-06-29.

Automatic conversion script
Id: cif_fix_enum 1527 2010-12-29 10:47:43Z saulius 

The following automatic conversions were performed:

'_symmetry_cell_setting' value 'Monoclinic' changed to 'monoclinic'
according to /home/saulius/struct/CIF-dictionaries/cif_core.dic
dictionary named 'cif_core.dic' version 2.4.1 from 2010-06-29.

Automatic conversion script
Id: cif_fix_values 1715 2011-07-08 13:25:40Z adriana 
;
_cod_original_sg_symbol_Hall -P2ybc
_cod_original_sg_symbol_H-M 'P 21/c'
_cod_database_code 2216641
_cod_database_fobs_code 2216641

loop_
_symmetry_equiv_pos_as_xyz
'x, y, z'
'-x, y+1/2, -z+1/2'
'-x, -y, -z'
'x, -y-1/2, z-1/2'

loop_
_atom_site_type_symbol
_atom_site_label
_atom_site_fract_x
_atom_site_fract_y
_atom_site_fract_z
_atom_site_U_iso_or_equiv
_atom_site_adp_type
_atom_site_calc_flag
_atom_site_refinement_flags
_atom_site_occupancy
Hg Hg1 0.11574(4) 0.36983(3) 0.70931(3) 0.03894(16) Uani d . 1
Hg Hg2 -0.27774(4) 0.42828(4) 0.61195(3) 0.04422(17) Uani d U 1
Cl Cl1 -0.0774(2) 0.2723(2) 0.5996(2) 0.04422(17) Uani d U 1
Cl Cl2 -0.4650(3) 0.3269(3) 0.5348(2) 0.0615(8) Uani d . 1
Cl Cl3 -0.1733(3) 0.5903(2) 0.5366(2) 0.0507(7) Uani d . 1
Cl Cl4 -0.2391(3) 0.4612(3) 0.7999(2) 0.0567(8) Uani d . 1
N N1 0.3069(7) 0.4444(7) 0.8345(6) 0.0341(19) Uani d . 1
N N2 0.2892(8) 0.2545(7) 0.6860(7) 0.042(2) Uani d . 1
H H2A 0.2621 0.1810 0.6746 0.051 Uiso calc R 1
H H2B 0.3217 0.2789 0.6304 0.051 Uiso calc R 1
N N3 0.0576(8) 0.3501(8) 0.8729(7) 0.044(2) Uani d . 1
H H3A -0.0271 0.3672 0.8698 0.052 Uiso calc R 1
H H3B 0.0701 0.2765 0.8947 0.052 Uiso calc R 1
N N4 0.1280(9) 0.5653(8) 0.6750(8) 0.051(2) Uani d . 1
H H4A 0.1026 0.5784 0.6072 0.061 Uiso calc R 1
H H4B 0.0752 0.6050 0.7101 0.061 Uiso calc R 1
C C1 0.4199(10) 0.3836(10) 0.8101(9) 0.045(3) Uani d . 1
H H1A 0.4875 0.3843 0.8703 0.054 Uiso calc R 1
H H1B 0.4524 0.4243 0.7550 0.054 Uiso calc R 1
C C2 0.3906(10) 0.2588(10) 0.7772(8) 0.043(3) Uani d . 1
H H2C 0.4688 0.2223 0.7616 0.052 Uiso calc R 1
H H2D 0.3623 0.2164 0.8333 0.052 Uiso calc R 1
C C3 0.2799(9) 0.4150(9) 0.9393(7) 0.038(2) Uani d . 1
H H3C 0.3298 0.4658 0.9897 0.045 Uiso calc R 1
H H3D 0.3071 0.3361 0.9561 0.045 Uiso calc R 1
C C4 0.1357(10) 0.4275(10) 0.9452(8) 0.045(3) Uani d . 1
H H4C 0.1216 0.4101 1.0148 0.054 Uiso calc R 1
H H4D 0.1089 0.5068 0.9298 0.054 Uiso calc R 1
C C5 0.3144(11) 0.5708(9) 0.8183(9) 0.047(3) Uani d . 1
H H5A 0.4038 0.5959 0.8373 0.057 Uiso calc R 1
H H5B 0.2630 0.6102 0.8630 0.057 Uiso calc R 1
C C6 0.2654(11) 0.6044(10) 0.7069(10) 0.055(3) Uani d . 1
H H6A 0.2702 0.6877 0.6995 0.066 Uiso calc R 1
H H6B 0.3200 0.5692 0.6624 0.066 Uiso calc R 1

loop_
_atom_site_aniso_label
_atom_site_aniso_U_11
_atom_site_aniso_U_22
_atom_site_aniso_U_33
_atom_site_aniso_U_12
_atom_site_aniso_U_13
_atom_site_aniso_U_23
Hg1 0.0296(3) 0.0429(3) 0.0411(3) -0.00315(17) -0.00385(17) -0.00563(17)
Hg2 0.0362(3) 0.0502(3) 0.0459(3) -0.01336(18) 0.00534(19) -0.00858(19)
Cl1 0.0362(3) 0.0502(3) 0.0459(3) -0.01336(18) 0.00534(19) -0.00858(19)
Cl2 0.0410(16) 0.077(2) 0.061(2) -0.0240(15) -0.0089(13) -0.0014(16)
Cl3 0.0464(16) 0.0447(15) 0.0605(19) -0.0098(13) 0.0075(13) 0.0081(13)
Cl4 0.0558(18) 0.0717(19) 0.0395(17) 0.0081(15) -0.0019(13) -0.0160(14)
N1 0.027(4) 0.040(5) 0.036(5) 0.000(4) 0.005(3) -0.007(4)
N2 0.054(5) 0.039(5) 0.034(5) 0.006(4) 0.008(4) -0.010(4)
N3 0.031(5) 0.056(6) 0.045(6) -0.007(4) 0.009(4) 0.003(4)
N4 0.049(6) 0.044(6) 0.054(6) 0.012(4) -0.005(4) 0.006(4)
C1 0.022(5) 0.068(8) 0.045(7) 0.009(5) 0.007(4) -0.006(6)
C2 0.035(6) 0.056(7) 0.040(6) 0.012(5) 0.009(5) 0.001(5)
C3 0.034(6) 0.054(6) 0.023(5) 0.000(5) 0.000(4) -0.010(5)
C4 0.044(6) 0.059(7) 0.036(6) 0.007(5) 0.014(5) -0.006(5)
C5 0.054(7) 0.039(6) 0.049(7) -0.017(5) 0.009(5) -0.010(5)
C6 0.054(8) 0.045(6) 0.067(9) -0.001(6) 0.015(6) 0.008(6)

loop_
_atom_type_symbol
_atom_type_description
_atom_type_scat_dispersion_real
_atom_type_scat_dispersion_imag
_atom_type_scat_source
C C 0.0033 0.0016 'International Tables Vol C Tables 4.2.6.8 and 6.1.1.4'
H H 0.0000 0.0000 'International Tables Vol C Tables 4.2.6.8 and 6.1.1.4'
N N 0.0061 0.0033 'International Tables Vol C Tables 4.2.6.8 and 6.1.1.4'
Cl Cl 0.1484 0.1585 'International Tables Vol C Tables 4.2.6.8 and 6.1.1.4'
Hg Hg -2.3894 9.2266 'International Tables Vol C Tables 4.2.6.8 and 6.1.1.4'

loop_
_geom_angle_atom_site_label_1
_geom_angle_atom_site_label_2
_geom_angle_atom_site_label_3
_geom_angle
_geom_angle_publ_flag
N2 Hg1 N4 118.0(3) n
N2 Hg1 N3 113.1(3) n
N4 Hg1 N3 107.8(3) n
N2 Hg1 N1 74.3(3) n
N4 Hg1 N1 74.3(3) n
N3 Hg1 N1 74.4(3) n
N2 Hg1 Cl1 103.6(2) n
N4 Hg1 Cl1 112.8(2) n
N3 Hg1 Cl1 100.2(2) n
N1 Hg1 Cl1 172.4(2) n
Cl2 Hg2 Cl3 126.63(10) n
Cl2 Hg2 Cl4 119.67(11) n
Cl3 Hg2 Cl4 105.97(11) n
Cl2 Hg2 Cl1 103.36(10) n
Cl3 Hg2 Cl1 94.75(9) n
Cl4 Hg2 Cl1 99.00(9) n
Hg1 Cl1 Hg2 102.34(9) n
C1 N1 C5 112.5(8) ?
C1 N1 C3 112.1(8) ?
C5 N1 C3 112.3(8) ?
C1 N1 Hg1 106.0(6) ?
C5 N1 Hg1 107.4(6) ?
C3 N1 Hg1 106.0(5) ?
C2 N2 Hg1 110.5(6) ?
C2 N2 H2A 109.6 ?
Hg1 N2 H2A 109.6 ?
C2 N2 H2B 109.6 ?
Hg1 N2 H2B 109.6 ?
H2A N2 H2B 108.1 ?
C4 N3 Hg1 109.8(6) ?
C4 N3 H3A 109.7 ?
Hg1 N3 H3A 109.7 ?
C4 N3 H3B 109.7 ?
Hg1 N3 H3B 109.7 ?
H3A N3 H3B 108.2 ?
C6 N4 Hg1 108.8(6) ?
C6 N4 H4A 109.9 ?
Hg1 N4 H4A 109.9 ?
C6 N4 H4B 109.9 ?
Hg1 N4 H4B 109.9 ?
H4A N4 H4B 108.3 ?
N1 C1 C2 112.8(8) ?
N1 C1 H1A 109.0 ?
C2 C1 H1A 109.0 ?
N1 C1 H1B 109.0 ?
C2 C1 H1B 109.0 ?
H1A C1 H1B 107.8 ?
N2 C2 C1 110.5(9) ?
N2 C2 H2C 109.6 ?
C1 C2 H2C 109.6 ?
N2 C2 H2D 109.6 ?
C1 C2 H2D 109.6 ?
H2C C2 H2D 108.1 ?
N1 C3 C4 111.3(8) ?
N1 C3 H3C 109.4 ?
C4 C3 H3C 109.4 ?
N1 C3 H3D 109.4 ?
C4 C3 H3D 109.4 ?
H3C C3 H3D 108.0 ?
N3 C4 C3 111.2(8) ?
N3 C4 H4C 109.4 ?
C3 C4 H4C 109.4 ?
N3 C4 H4D 109.4 ?
C3 C4 H4D 109.4 ?
H4C C4 H4D 108.0 ?
N1 C5 C6 111.9(9) ?
N1 C5 H5A 109.2 ?
C6 C5 H5A 109.2 ?
N1 C5 H5B 109.2 ?
C6 C5 H5B 109.2 ?
H5A C5 H5B 107.9 ?
N4 C6 C5 110.4(9) ?
N4 C6 H6A 109.6 ?
C5 C6 H6A 109.6 ?
N4 C6 H6B 109.6 ?
C5 C6 H6B 109.6 ?
H6A C6 H6B 108.1 ?

loop_
_geom_bond_atom_site_label_1
_geom_bond_atom_site_label_2
_geom_bond_distance
_geom_bond_publ_flag
Hg1 N2 2.308(8) y
Hg1 N4 2.310(9) y
Hg1 N3 2.337(8) y
Hg1 N1 2.521(8) y
Hg1 Cl1 2.542(2) y
Hg2 Cl2 2.361(3) y
Hg2 Cl3 2.454(3) y
Hg2 Cl4 2.465(3) y
Hg2 Cl1 2.785(3) y
N1 C1 1.452(12) ?
N1 C5 1.480(13) ?
N1 C3 1.488(13) ?
N2 C2 1.463(13) ?
N2 H2A 0.9000 ?
N2 H2B 0.9000 ?
N3 C4 1.453(13) ?
N3 H3A 0.9000 ?
N3 H3B 0.9000 ?
N4 C6 1.497(14) ?
N4 H4A 0.9000 ?
N4 H4B 0.9000 ?
C1 C2 1.521(16) ?
C1 H1A 0.9700 ?
C1 H1B 0.9700 ?
C2 H2C 0.9700 ?
C2 H2D 0.9700 ?
C3 C4 1.526(13) ?
C3 H3C 0.9700 ?
C3 H3D 0.9700 ?
C4 H4C 0.9700 ?
C4 H4D 0.9700 ?
C5 C6 1.519(16) ?
C5 H5A 0.9700 ?
C5 H5B 0.9700 ?
C6 H6A 0.9700 ?
C6 H6B 0.9700 ?

loop_
_geom_hbond_atom_site_label_D
_geom_hbond_atom_site_label_H
_geom_hbond_atom_site_label_A
_geom_hbond_site_symmetry_A
_geom_hbond_distance_DH
_geom_hbond_distance_HA
_geom_hbond_distance_DA
_geom_hbond_angle_DHA
N3 H3B Cl3 2_546 0.90 2.51 3.378(9) 163.1
N2 H2B Cl2 1_655 0.90 2.78 3.590(9) 149.8
N2 H2A Cl4 2_546 0.90 2.58 3.438(9) 160.3
C5 H5B Cl1 2_556 0.97 2.80 3.684(12) 152.7
